data_4079477
loop_
_publ_author_name
'Ballmann, Joachim'
'Pick, Fraser'
'Castro, Ludovic'
'Fryzuk, Michael D.'
'Maron, Laurent'

_publ_section_title
;
 Cleavage of Carbon Monoxide Promoted by a Dinuclear Tantalum Tetrahydride
 Complex
;
_journal_issue 24
_journal_name_full Organometallics
_journal_page_first 8516
_journal_paper_doi 10.1021/om300759p
_journal_volume 31
_journal_year 2012
_chemical_formula_sum 'C48 H66 N4 P2 Si4 Ta2'
_chemical_formula_weight 1235.25
_chemical_name_systematic
;
 ?
;
_space_group_IT_number 2
_symmetry_cell_setting triclinic
_symmetry_space_group_name_Hall '-P 1'
_symmetry_space_group_name_H-M 'P -1'
_atom_sites_solution_hydrogens geom
_atom_sites_solution_primary direct
_atom_sites_solution_secondary difmap
_audit_creation_method SHELXL-97
_cell_angle_alpha 86.1540(10)
_cell_angle_beta 87.253(2)
_cell_angle_gamma 66.044(2)
_cell_formula_units_Z 2
_cell_length_a 11.1762(10)
_cell_length_b 13.7750(7)
_cell_length_c 18.7857(10)
_cell_measurement_reflns_used 14988
_cell_measurement_temperature 173(2)
_cell_measurement_theta_max 27.15
_cell_measurement_theta_min 3.25
_cell_volume 2636.3(3)
_computing_structure_refinement 'SHELXL-97 (Sheldrick, 1997)'
_diffrn_ambient_temperature 173(2)
_diffrn_detector_area_resol_mean 11.76
_diffrn_measured_fraction_theta_full 0.858
_diffrn_measured_fraction_theta_max 0.858
_diffrn_measurement_device_type 'Rigaku/ADSC CCD'
_diffrn_measurement_method 'area detector'
_diffrn_radiation_monochromator graphite
_diffrn_radiation_source 'fine-focus sealed tube'
_diffrn_radiation_type MoK\a
_diffrn_radiation_wavelength 0.71069
_diffrn_reflns_av_R_equivalents 0.030
_diffrn_reflns_av_sigmaI/netI 0.0548
_diffrn_reflns_limit_h_max 14
_diffrn_reflns_limit_h_min -10
_diffrn_reflns_limit_k_max 17
_diffrn_reflns_limit_k_min -14
_diffrn_reflns_limit_l_max 23
_diffrn_reflns_limit_l_min -23
_diffrn_reflns_number 10064
_diffrn_reflns_theta_full 27.16
_diffrn_reflns_theta_max 27.16
_diffrn_reflns_theta_min 3.24
_exptl_absorpt_coefficient_mu 4.334
_exptl_absorpt_correction_T_max 1.000
_exptl_absorpt_correction_T_min 0.646
_exptl_absorpt_correction_type multi-scan
_exptl_crystal_colour red
_exptl_crystal_density_diffrn 1.556
_exptl_crystal_density_method 'not measured'
_exptl_crystal_description block
_exptl_crystal_F_000 1228
_exptl_crystal_size_max 0.50
_exptl_crystal_size_mid 0.50
_exptl_crystal_size_min 0.30
_refine_diff_density_max 2.326
_refine_diff_density_min -1.734
_refine_diff_density_rms 0.129
_refine_ls_extinction_method none
_refine_ls_goodness_of_fit_ref 1.106
_refine_ls_hydrogen_treatment mixed
_refine_ls_matrix_type full
_refine_ls_number_parameters 507
_refine_ls_number_reflns 10064
_refine_ls_number_restraints 0
_refine_ls_restrained_S_all 1.106
_refine_ls_R_factor_all 0.0317
_refine_ls_R_factor_gt 0.0262
_refine_ls_shift/su_max 0.004
_refine_ls_shift/su_mean 0.000
_refine_ls_structure_factor_coef Fsqd
_refine_ls_weighting_details 'calc w=1/[\s^2^(Fo^2^)+(0.0000P)^2^+2.1871P] where P=(Fo^2^+2Fc^2^)/3'
_refine_ls_weighting_scheme calc
_refine_ls_wR_factor_gt 0.0679
_refine_ls_wR_factor_ref 0.0731
_reflns_number_gt 9024
_reflns_number_total 10064
_reflns_threshold_expression >2sigma(I)
_cod_data_source_file om300759p_si_003.cif
_cod_data_source_block mf467
_cod_database_code 4079477

loop_
_symmetry_equiv_pos_as_xyz
'x, y, z'
'-x, -y, -z'

loop_
_atom_site_label
_atom_site_type_symbol
_atom_site_fract_x
_atom_site_fract_y
_atom_site_fract_z
_atom_site_U_iso_or_equiv
_atom_site_adp_type
_atom_site_occupancy
_atom_site_symmetry_multiplicity
_atom_site_calc_flag
_atom_site_refinement_flags
_atom_site_disorder_assembly
_atom_site_disorder_group
Ta1 Ta 0.034628(11) 0.399403(9) 0.511312(6) 0.01184(5) Uani 1 1 d . . 1
Ta2 Ta 0.391077(11) 0.082193(9) 0.997080(6) 0.01311(5) Uani 1 1 d . . 1
P1 P 0.03002(8) 0.30465(7) 0.63287(4) 0.01631(16) Uani 1 1 d . A 1
P2 P 0.21946(8) 0.12471(7) 0.89957(5) 0.01773(17) Uani 1 1 d . B 1
Si1 Si -0.15849(9) 0.26516(8) 0.54156(5) 0.01993(19) Uani 1 1 d . A 1
Si2 Si 0.30172(9) 0.18734(7) 0.56959(5) 0.02001(19) Uani 1 1 d . A 1
Si3 Si 0.07572(10) 0.18049(9) 1.03841(5) 0.0255(2) Uani 1 1 d . B 1
Si4 Si 0.32160(10) 0.29989(8) 0.88152(5) 0.0224(2) Uani 1 1 d . B 1
N1 N -0.0881(3) 0.3295(2) 0.48165(15) 0.0180(6) Uani 1 1 d . A 1
N2 N 0.2331(3) 0.2959(2) 0.51015(15) 0.0177(6) Uani 1 1 d . A 1
N3 N 0.2344(3) 0.1019(2) 1.06710(15) 0.0209(6) Uani 1 1 d . B 1
N4 N 0.3893(3) 0.2301(2) 0.95988(15) 0.0200(6) Uani 1 1 d . B 1
C1 C -0.0406(4) 0.2104(3) 0.6174(2) 0.0236(7) Uani 1 1 d . A 1
H1A H -0.0874 0.1990 0.6611 0.028 Uiso 1 1 calc R A 1
H1B H 0.0295 0.1412 0.6053 0.028 Uiso 1 1 calc R A 1
C2 C 0.1994(3) 0.2265(3) 0.65443(18) 0.0202(7) Uani 1 1 d . A 1
H2A H 0.2068 0.1618 0.6836 0.024 Uiso 1 1 calc R A 1
H2B H 0.2322 0.2684 0.6827 0.024 Uiso 1 1 calc R A 1
C3 C -0.1787(5) 0.1522(3) 0.5018(2) 0.0352(9) Uani 1 1 d . A 1
H3A H -0.2442 0.1799 0.4645 0.053 Uiso 1 1 calc R A 1
H3B H -0.2076 0.1127 0.5391 0.053 Uiso 1 1 calc R A 1
H3C H -0.0948 0.1046 0.4811 0.053 Uiso 1 1 calc R A 1
C4 C -0.3190(4) 0.3582(4) 0.5780(2) 0.0338(9) Uani 1 1 d . A 1
H4A H -0.3070 0.4143 0.6022 0.051 Uiso 1 1 calc R A 1
H4B H -0.3546 0.3191 0.6120 0.051 Uiso 1 1 calc R A 1
H4C H -0.3801 0.3902 0.5388 0.051 Uiso 1 1 calc R A 1
C5 C 0.4733(4) 0.1555(4) 0.5955(2) 0.0380(10) Uani 1 1 d . A 1
H5A H 0.5306 0.1403 0.5529 0.057 Uiso 1 1 calc R A 1
H5B H 0.5030 0.0931 0.6290 0.057 Uiso 1 1 calc R A 1
H5C H 0.4765 0.2163 0.6183 0.057 Uiso 1 1 calc R A 1
C6 C 0.2978(6) 0.0683(3) 0.5308(3) 0.0451(12) Uani 1 1 d . A 1
H6A H 0.2070 0.0809 0.5214 0.068 Uiso 1 1 calc R A 1
H6B H 0.3351 0.0067 0.5645 0.068 Uiso 1 1 calc R A 1
H6C H 0.3492 0.0544 0.4860 0.068 Uiso 1 1 calc R A 1
C7A C -0.1604(4) 0.3657(3) 0.41462(16) 0.0174(13) Uiso 0.643(10) 1 d PG A 1
C8A C -0.1168(4) 0.2991(3) 0.3579(2) 0.0287(15) Uiso 0.643(10) 1 d PG A 1
H8A H -0.0443 0.2324 0.3636 0.034 Uiso 0.643(10) 1 calc PR A 1
C9A C -0.1791(5) 0.3301(4) 0.29285(18) 0.0410(19) Uiso 0.643(10) 1 d PG A 1
H9A H -0.1493 0.2846 0.2541 0.049 Uiso 0.643(10) 1 calc PR A 1
C10A C -0.2851(5) 0.4278(4) 0.28448(17) 0.0400(18) Uiso 0.643(10) 1 d PG A 1
H10A H -0.3277 0.4490 0.2400 0.048 Uiso 0.643(10) 1 calc PR A 1
C11A C -0.3288(4) 0.4944(3) 0.3412(2) 0.0327(16) Uiso 0.643(10) 1 d PG A 1
H11A H -0.4012 0.5611 0.3355 0.039 Uiso 0.643(10) 1 calc PR A 1
C12A C -0.2664(4) 0.4633(3) 0.40625(17) 0.0199(12) Uiso 0.643(10) 1 d PG A 1
H12A H -0.2962 0.5089 0.4450 0.024 Uiso 0.643(10) 1 calc PR A 1
C13 C -0.0488(4) 0.3786(3) 0.71131(19) 0.0245(7) Uani 1 1 d . A 1
C14 C -0.1379(5) 0.3566(4) 0.7552(2) 0.0460(12) Uani 1 1 d . A 1
H14 H -0.1632 0.3012 0.7449 0.055 Uiso 1 1 calc R A 1
C15 C -0.1912(6) 0.4166(6) 0.8154(3) 0.0636(17) Uani 1 1 d . A 1
H15 H -0.2537 0.4021 0.8453 0.076 Uiso 1 1 calc R A 1
C16 C -0.1540(5) 0.4959(5) 0.8315(2) 0.0543(15) Uani 1 1 d . A 1
H16 H -0.1894 0.5352 0.8727 0.065 Uiso 1 1 calc R A 1
C17 C -0.0661(5) 0.5180(4) 0.7879(2) 0.0434(11) Uani 1 1 d . A 1
H17 H -0.0406 0.5732 0.7988 0.052 Uiso 1 1 calc R A 1
C18 C -0.0134(4) 0.4602(3) 0.7277(2) 0.0308(8) Uani 1 1 d . A 1
H18 H 0.0471 0.4767 0.6975 0.037 Uiso 1 1 calc R A 1
C19 C 0.3112(3) 0.3047(3) 0.44986(19) 0.0192(7) Uani 1 1 d . A 1
C20 C 0.4230(4) 0.3241(3) 0.4570(2) 0.0251(7) Uani 1 1 d . A 1
H20 H 0.4520 0.3269 0.5033 0.030 Uiso 1 1 calc R A 1
C21 C 0.4925(4) 0.3395(3) 0.3971(2) 0.0310(8) Uani 1 1 d . A 1
H21 H 0.5696 0.3511 0.4026 0.037 Uiso 1 1 calc R A 1
C22 C 0.4501(4) 0.3380(4) 0.3294(2) 0.0347(9) Uani 1 1 d . A 1
H22 H 0.4959 0.3512 0.2886 0.042 Uiso 1 1 calc R A 1
C23 C 0.3416(4) 0.3172(4) 0.3214(2) 0.0333(9) Uani 1 1 d . A 1
H23 H 0.3129 0.3150 0.2749 0.040 Uiso 1 1 calc R A 1
C24 C 0.2738(4) 0.2993(3) 0.3812(2) 0.0276(8) Uani 1 1 d . A 1
H24 H 0.2002 0.2831 0.3750 0.033 Uiso 1 1 calc R A 1
C25 C 0.0692(4) 0.1355(3) 0.9463(2) 0.0261(8) Uani 1 1 d . B 1
H25A H 0.0625 0.0658 0.9498 0.031 Uiso 1 1 calc R B 1
H25B H -0.0077 0.1879 0.9208 0.031 Uiso 1 1 calc R B 1
C26 C 0.1860(4) 0.2586(3) 0.86172(19) 0.0229(7) Uani 1 1 d . B 1
H26A H 0.1023 0.3094 0.8820 0.027 Uiso 1 1 calc R B 1
H26B H 0.1770 0.2604 0.8094 0.027 Uiso 1 1 calc R B 1
C27 C 0.0438(5) 0.3240(3) 1.0354(3) 0.0437(11) Uani 1 1 d . B 1
H27A H 0.0209 0.3504 1.0835 0.066 Uiso 1 1 calc R B 1
H27B H -0.0289 0.3638 1.0035 0.066 Uiso 1 1 calc R B 1
H27C H 0.1225 0.3334 1.0177 0.066 Uiso 1 1 calc R B 1
C28 C -0.0517(4) 0.1577(5) 1.0956(2) 0.0474(12) Uani 1 1 d . B 1
H28A H -0.0332 0.0817 1.0987 0.071 Uiso 1 1 calc R B 1
H28B H -0.1378 0.1977 1.0747 0.071 Uiso 1 1 calc R B 1
H28C H -0.0512 0.1817 1.1435 0.071 Uiso 1 1 calc R B 1
C29 C 0.4354(5) 0.2705(4) 0.8022(2) 0.0407(10) Uani 1 1 d . B 1
H29A H 0.5018 0.2986 0.8081 0.061 Uiso 1 1 calc R B 1
H29B H 0.3858 0.3040 0.7591 0.061 Uiso 1 1 calc R B 1
H29C H 0.4783 0.1933 0.7976 0.061 Uiso 1 1 calc R B 1
C30 C 0.2490(5) 0.4455(3) 0.8942(3) 0.0408(11) Uani 1 1 d . B 1
H30A H 0.1910 0.4606 0.9365 0.061 Uiso 1 1 calc R B 1
H30B H 0.1987 0.4832 0.8521 0.061 Uiso 1 1 calc R B 1
H30C H 0.3191 0.4694 0.9005 0.061 Uiso 1 1 calc R B 1
C31A C 0.2375(7) 0.0626(5) 1.1398(2) 0.020(2) Uiso 0.551(19) 1 d PG B 1
C32A C 0.2336(7) 0.1255(6) 1.1954(3) 0.039(2) Uiso 0.551(19) 1 d PG B 1
H32A H 0.2308 0.1949 1.1854 0.047 Uiso 0.551(19) 1 calc PR B 1
C33A C 0.2338(7) 0.0869(7) 1.2657(3) 0.052(3) Uiso 0.551(19) 1 d PG B 1
H33A H 0.2311 0.1299 1.3037 0.062 Uiso 0.551(19) 1 calc PR B 1
C34A C 0.2379(6) -0.0147(7) 1.2803(3) 0.035(2) Uiso 0.551(19) 1 d PG B 1
H34A H 0.2380 -0.0411 1.3284 0.042 Uiso 0.551(19) 1 calc PR B 1
C35A C 0.2418(6) -0.0776(5) 1.2247(4) 0.037(2) Uiso 0.551(19) 1 d PG B 1
H35A H 0.2446 -0.1470 1.2347 0.045 Uiso 0.551(19) 1 calc PR B 1
C36A C 0.2416(7) -0.0390(5) 1.1544(3) 0.031(2) Uiso 0.551(19) 1 d PG B 1
H36A H 0.2442 -0.0820 1.1164 0.038 Uiso 0.551(19) 1 calc PR B 1
C37 C 0.2421(4) 0.0427(3) 0.82362(18) 0.0217(7) Uani 1 1 d . B 1
C38 C 0.1359(4) 0.0330(3) 0.7942(2) 0.0300(8) Uani 1 1 d . B 1
H38 H 0.0505 0.0688 0.8141 0.036 Uiso 1 1 calc R B 1
C39 C 0.1543(5) -0.0291(4) 0.7355(2) 0.0391(10) Uani 1 1 d . B 1
H39 H 0.0817 -0.0356 0.7154 0.047 Uiso 1 1 calc R B 1
C40 C 0.2789(5) -0.0810(3) 0.7068(2) 0.0426(11) Uani 1 1 d . B 1
H40 H 0.2921 -0.1245 0.6675 0.051 Uiso 1 1 calc R B 1
C41 C 0.3842(5) -0.0699(3) 0.7351(2) 0.0403(10) Uani 1 1 d . B 1
H41 H 0.4693 -0.1044 0.7144 0.048 Uiso 1 1 calc R B 1
C42 C 0.3665(4) -0.0084(3) 0.7938(2) 0.0314(8) Uani 1 1 d . B 1
H42 H 0.4393 -0.0015 0.8133 0.038 Uiso 1 1 calc R B 1
C43 C 0.4566(4) 0.2719(3) 1.00320(19) 0.0218(7) Uani 1 1 d . B 1
C44 C 0.5425(5) 0.3154(4) 0.9749(2) 0.0413(11) Uani 1 1 d . B 1
H44 H 0.5577 0.3184 0.9248 0.050 Uiso 1 1 calc R B 1
C45 C 0.6061(6) 0.3545(4) 1.0197(3) 0.0542(14) Uani 1 1 d . B 1
H45 H 0.6620 0.3862 0.9994 0.065 Uiso 1 1 calc R B 1
C46 C 0.5900(5) 0.3485(4) 1.0921(3) 0.0511(13) Uani 1 1 d . B 1
H46 H 0.6360 0.3738 1.1220 0.061 Uiso 1 1 calc R B 1
C47 C 0.5060(6) 0.3050(4) 1.1209(3) 0.0508(13) Uani 1 1 d . B 1
H47 H 0.4943 0.2998 1.1713 0.061 Uiso 1 1 calc R B 1
C48 C 0.4383(5) 0.2685(4) 1.0768(2) 0.0360(9) Uani 1 1 d . B 1
H48 H 0.3786 0.2409 1.0974 0.043 Uiso 1 1 calc R B 1
C7B C -0.1250(7) 0.3382(6) 0.4113(3) 0.013(2) Uiso 0.357(10) 1 d PG A 2
C8B C -0.0598(7) 0.2614(5) 0.3624(4) 0.028(3) Uiso 0.357(10) 1 d PG A 2
H8B H 0.0146 0.1996 0.3765 0.034 Uiso 0.357(10) 1 calc PR A 2
C9B C -0.1037(9) 0.2749(7) 0.2930(3) 0.053(4) Uiso 0.357(10) 1 d PG A 2
H9B H -0.0591 0.2224 0.2596 0.063 Uiso 0.357(10) 1 calc PR A 2
C10B C -0.2126(10) 0.3652(8) 0.2723(3) 0.049(4) Uiso 0.357(10) 1 d PG A 2
H10B H -0.2426 0.3745 0.2249 0.058 Uiso 0.357(10) 1 calc PR A 2
C11B C -0.2778(8) 0.4421(7) 0.3212(4) 0.043(3) Uiso 0.357(10) 1 d PG A 2
H11B H -0.3523 0.5038 0.3071 0.052 Uiso 0.357(10) 1 calc PR A 2
C12B C -0.2340(7) 0.4285(6) 0.3906(4) 0.025(2) Uiso 0.357(10) 1 d PG A 2
H12B H -0.2785 0.4810 0.4240 0.030 Uiso 0.357(10) 1 calc PR A 2
C31B C 0.2451(9) 0.0435(7) 1.1337(3) 0.026(3) Uiso 0.449(19) 1 d PG B 2
C32B C 0.2534(10) 0.0907(8) 1.1954(4) 0.042(3) Uiso 0.449(19) 1 d PG B 2
H32B H 0.2588 0.1579 1.1921 0.050 Uiso 0.449(19) 1 calc PR B 2
C33B C 0.2538(9) 0.0395(11) 1.2618(3) 0.055(4) Uiso 0.449(19) 1 d PG B 2
H33B H 0.2594 0.0718 1.3039 0.066 Uiso 0.449(19) 1 calc PR B 2
C34B C 0.2459(9) -0.0589(10) 1.2665(4) 0.043(3) Uiso 0.449(19) 1 d PG B 2
H34B H 0.2462 -0.0938 1.3119 0.051 Uiso 0.449(19) 1 calc PR B 2
C35B C 0.2377(9) -0.1061(7) 1.2049(6) 0.057(3) Uiso 0.449(19) 1 d PG B 2
H35B H 0.2323 -0.1733 1.2081 0.068 Uiso 0.449(19) 1 calc PR B 2
C36B C 0.2373(10) -0.0549(7) 1.1385(4) 0.049(3) Uiso 0.449(19) 1 d PG B 2
H36B H 0.2316 -0.0872 1.0964 0.059 Uiso 0.449(19) 1 calc PR B 2
H1 H 0.112(4) 0.482(3) 0.460(2) 0.025(11) Uiso 1 1 d . C 1
H2 H -0.060(4) 0.495(3) 0.437(2) 0.015(9) Uiso 1 1 d . D 1
H3 H 0.431(5) -0.062(4) 0.972(2) 0.039(13) Uiso 1 1 d . E 1
H4 H 0.473(4) -0.011(4) 1.070(2) 0.032(12) Uiso 1 1 d . F 1

loop_
_atom_site_aniso_label
_atom_site_aniso_U_11
_atom_site_aniso_U_22
_atom_site_aniso_U_33
_atom_site_aniso_U_23
_atom_site_aniso_U_13
_atom_site_aniso_U_12
Ta1 0.01348(8) 0.01214(7) 0.01226(8) -0.00046(5) -0.00127(5) -0.00750(6)
Ta2 0.01423(8) 0.01087(8) 0.01244(8) -0.00031(5) -0.00261(5) -0.00302(6)
P1 0.0179(4) 0.0174(4) 0.0146(4) 0.0005(3) -0.0012(3) -0.0082(3)
P2 0.0184(4) 0.0163(4) 0.0163(4) -0.0014(3) -0.0049(3) -0.0043(3)
Si1 0.0229(5) 0.0207(4) 0.0226(5) 0.0004(4) -0.0027(4) -0.0153(4)
Si2 0.0201(4) 0.0145(4) 0.0221(5) -0.0008(4) 0.0017(4) -0.0038(4)
Si3 0.0171(5) 0.0301(5) 0.0226(5) -0.0061(4) 0.0004(4) -0.0020(4)
Si4 0.0280(5) 0.0159(4) 0.0220(5) 0.0039(4) -0.0081(4) -0.0075(4)
N1 0.0231(14) 0.0191(13) 0.0182(14) -0.0014(11) -0.0029(11) -0.0147(12)
N2 0.0149(13) 0.0202(14) 0.0181(14) -0.0027(11) -0.0006(11) -0.0070(12)
N3 0.0159(14) 0.0243(15) 0.0195(14) -0.0015(12) 0.0024(11) -0.0052(12)
N4 0.0244(15) 0.0164(13) 0.0198(14) 0.0018(11) -0.0078(12) -0.0084(12)
C1 0.0262(18) 0.0219(17) 0.0280(18) 0.0052(14) -0.0029(15) -0.0158(15)
C2 0.0209(16) 0.0183(16) 0.0197(16) -0.0005(13) -0.0022(13) -0.0059(14)
C3 0.048(2) 0.031(2) 0.041(2) -0.0034(17) -0.0051(19) -0.029(2)
C4 0.0251(19) 0.042(2) 0.036(2) -0.0019(18) 0.0025(16) -0.0160(18)
C5 0.0220(19) 0.042(2) 0.040(2) 0.0113(19) -0.0040(17) -0.0046(18)
C6 0.073(3) 0.0197(19) 0.045(3) -0.0106(18) 0.015(2) -0.021(2)
C13 0.0218(17) 0.0264(18) 0.0189(17) -0.0019(14) -0.0031(14) -0.0027(15)
C14 0.044(3) 0.063(3) 0.033(2) -0.013(2) 0.016(2) -0.024(2)
C15 0.050(3) 0.096(5) 0.039(3) -0.019(3) 0.026(2) -0.024(3)
C16 0.047(3) 0.061(3) 0.024(2) -0.014(2) -0.002(2) 0.010(3)
C17 0.050(3) 0.032(2) 0.034(2) -0.0142(18) -0.009(2) 0.002(2)
C18 0.034(2) 0.029(2) 0.0233(19) -0.0039(16) -0.0037(16) -0.0060(17)
C19 0.0149(15) 0.0127(15) 0.0258(17) -0.0031(13) 0.0034(13) -0.0013(13)
C20 0.0244(18) 0.0299(19) 0.0244(18) -0.0012(15) -0.0004(14) -0.0144(16)
C21 0.0271(19) 0.037(2) 0.033(2) -0.0002(17) 0.0068(16) -0.0175(18)
C22 0.035(2) 0.040(2) 0.027(2) -0.0043(17) 0.0122(17) -0.0146(19)
C23 0.033(2) 0.042(2) 0.0191(18) -0.0070(16) 0.0017(16) -0.0083(19)
C24 0.0232(18) 0.035(2) 0.0216(18) -0.0089(15) 0.0012(14) -0.0081(17)
C25 0.0203(17) 0.033(2) 0.0248(18) -0.0033(15) -0.0029(14) -0.0102(16)
C26 0.0306(19) 0.0122(15) 0.0210(17) 0.0021(13) -0.0115(14) -0.0028(14)
C27 0.047(3) 0.028(2) 0.040(2) -0.0128(19) -0.008(2) 0.004(2)
C28 0.026(2) 0.076(4) 0.033(2) -0.006(2) 0.0067(18) -0.013(2)
C29 0.045(3) 0.052(3) 0.025(2) 0.0040(19) -0.0030(18) -0.020(2)
C30 0.050(3) 0.0179(18) 0.053(3) 0.0049(18) -0.017(2) -0.0114(19)
C37 0.0308(19) 0.0166(15) 0.0180(16) -0.0011(13) -0.0040(14) -0.0094(15)
C38 0.042(2) 0.032(2) 0.0228(18) -0.0029(16) -0.0035(16) -0.0215(19)
C39 0.063(3) 0.041(2) 0.027(2) 0.0005(18) -0.010(2) -0.034(2)
C40 0.076(3) 0.026(2) 0.024(2) -0.0049(16) -0.012(2) -0.017(2)
C41 0.051(3) 0.028(2) 0.026(2) -0.0084(17) -0.0036(19) 0.001(2)
C42 0.035(2) 0.0249(19) 0.0266(19) -0.0053(15) -0.0062(16) -0.0026(17)
C43 0.0259(18) 0.0132(15) 0.0256(18) 0.0009(13) -0.0109(14) -0.0064(14)
C44 0.054(3) 0.051(3) 0.033(2) 0.011(2) -0.014(2) -0.036(2)
C45 0.061(3) 0.057(3) 0.065(3) 0.013(3) -0.025(3) -0.045(3)
C46 0.062(3) 0.044(3) 0.056(3) -0.009(2) -0.028(3) -0.027(3)
C47 0.066(3) 0.057(3) 0.035(2) -0.020(2) -0.009(2) -0.027(3)
C48 0.044(2) 0.036(2) 0.030(2) -0.0134(18) 0.0021(18) -0.017(2)

loop_
_atom_type_symbol
_atom_type_description
_atom_type_scat_dispersion_real
_atom_type_scat_dispersion_imag
_atom_type_scat_source
C C 0.0033 0.0016 'International Tables Vol C Tables 4.2.6.8 and 6.1.1.4'
H H 0.0000 0.0000 'International Tables Vol C Tables 4.2.6.8 and 6.1.1.4'
N N 0.0061 0.0033 'International Tables Vol C Tables 4.2.6.8 and 6.1.1.4'
Si Si 0.0817 0.0704 'International Tables Vol C Tables 4.2.6.8 and 6.1.1.4'
P P 0.1023 0.0942 'International Tables Vol C Tables 4.2.6.8 and 6.1.1.4'
Ta Ta -0.7052 6.5227 'International Tables Vol C Tables 4.2.6.8 and 6.1.1.4'

loop_
_geom_angle_atom_site_label_1
_geom_angle_atom_site_label_2
_geom_angle_atom_site_label_3
_geom_angle
_geom_angle_site_symmetry_1
_geom_angle_site_symmetry_3
N1 Ta1 N2 113.42(11) . .
N1 Ta1 P1 84.03(8) . .
N2 Ta1 P1 83.82(8) . .
N1 Ta1 Ta1 119.57(8) . 2_566
N2 Ta1 Ta1 120.43(8) . 2_566
P1 Ta1 Ta1 125.48(2) . 2_566
N1 Ta1 H1 132.7(13) . .
N2 Ta1 H1 77.8(13) . .
P1 Ta1 H1 143.0(13) . .
Ta1 Ta1 H1 46.8(13) 2_566 .
N1 Ta1 H2 78.0(12) . .
N2 Ta1 H2 127.7(12) . .
P1 Ta1 H2 147.9(11) . .
Ta1 Ta1 H2 48.3(12) 2_566 .
H1 Ta1 H2 61.7(17) . .
N3 Ta2 N4 110.89(12) . .
N3 Ta2 Ta2 123.10(8) . 2_657
N4 Ta2 Ta2 119.64(8) . 2_657
N3 Ta2 P2 84.31(8) . .
N4 Ta2 P2 82.50(8) . .
Ta2 Ta2 P2 124.98(2) 2_657 .
N3 Ta2 H3 98.6(14) . .
N4 Ta2 H3 144.8(14) . .
Ta2 Ta2 H3 50.4(14) 2_657 .
P2 Ta2 H3 81.6(14) . .
N3 Ta2 H4 79.1(14) . .
N4 Ta2 H4 133.0(14) . .
Ta2 Ta2 H4 47.9(14) 2_657 .
P2 Ta2 H4 144.2(14) . .
H3 Ta2 H4 70(2) . .
C2 P1 C1 106.36(17) . .
C2 P1 C13 106.93(16) . .
C1 P1 C13 109.53(18) . .
C2 P1 Ta1 105.75(11) . .
C1 P1 Ta1 105.70(12) . .
C13 P1 Ta1 121.64(12) . .
C25 P2 C37 107.92(17) . .
C25 P2 C26 105.04(18) . .
C37 P2 C26 105.81(16) . .
C25 P2 Ta2 105.69(12) . .
C37 P2 Ta2 123.52(12) . .
C26 P2 Ta2 107.52(12) . .
N1 Si1 C4 112.08(17) . .
N1 Si1 C3 112.43(17) . .
C4 Si1 C3 109.6(2) . .
N1 Si1 C1 105.54(14) . .
C4 Si1 C1 108.45(19) . .
C3 Si1 C1 108.58(18) . .
N2 Si2 C6 108.9(2) . .
N2 Si2 C5 115.86(17) . .
C6 Si2 C5 108.3(2) . .
N2 Si2 C2 104.79(15) . .
C6 Si2 C2 113.68(19) . .
C5 Si2 C2 105.40(18) . .
N3 Si3 C28 112.48(19) . .
N3 Si3 C27 110.9(2) . .
C28 Si3 C27 109.3(3) . .
N3 Si3 C25 104.90(15) . .
C28 Si3 C25 108.0(2) . .
C27 Si3 C25 111.2(2) . .
N4 Si4 C30 110.47(18) . .
N4 Si4 C29 115.16(19) . .
C30 Si4 C29 109.6(2) . .
N4 Si4 C26 105.75(15) . .
C30 Si4 C26 108.47(19) . .
C29 Si4 C26 107.11(19) . .
C7A N1 Si1 112.4(2) . .
C7A N1 Ta1 120.0(2) . .
Si1 N1 Ta1 123.82(15) . .
C19 N2 Si2 117.5(2) . .
C19 N2 Ta1 117.5(2) . .
Si2 N2 Ta1 124.09(15) . .
C31A N3 Si3 112.9(3) . .
C31A N3 Ta2 128.3(3) . .
Si3 N3 Ta2 118.70(15) . .
C43 N4 Si4 118.7(2) . .
C43 N4 Ta2 114.9(2) . .
Si4 N4 Ta2 126.23(16) . .
P1 C1 Si1 108.88(17) . .
P1 C1 H1A 109.9 . .
Si1 C1 H1A 109.9 . .
P1 C1 H1B 109.9 . .
Si1 C1 H1B 109.9 . .
H1A C1 H1B 108.3 . .
P1 C2 Si2 109.88(18) . .
P1 C2 H2A 109.7 . .
Si2 C2 H2A 109.7 . .
P1 C2 H2B 109.7 . .
Si2 C2 H2B 109.7 . .
H2A C2 H2B 108.2 . .
C8A C7A C12A 120.0 . .
C8A C7A N1 117.4(3) . .
C12A C7A N1 122.6(3) . .
C9A C8A C7A 120.0 . .
C9A C8A H8A 120.0 . .
C7A C8A H8A 120.0 . .
C8A C9A C10A 120.0 . .
C8A C9A H9A 120.0 . .
C10A C9A H9A 120.0 . .
C11A C10A C9A 120.0 . .
C11A C10A H10A 120.0 . .
C9A C10A H10A 120.0 . .
C10A C11A C12A 120.0 . .
C10A C11A H11A 120.0 . .
C12A C11A H11A 120.0 . .
C11A C12A C7A 120.0 . .
C11A C12A H12A 120.0 . .
C7A C12A H12A 120.0 . .
C14 C13 C18 118.9(4) . .
C14 C13 P1 123.9(3) . .
C18 C13 P1 117.2(3) . .
C13 C14 C15 119.8(5) . .
C13 C14 H14 120.1 . .
C15 C14 H14 120.1 . .
C16 C15 C14 120.7(5) . .
C16 C15 H15 119.7 . .
C14 C15 H15 119.7 . .
C17 C16 C15 119.7(4) . .
C17 C16 H16 120.2 . .
C15 C16 H16 120.2 . .
C16 C17 C18 120.4(5) . .
C16 C17 H17 119.8 . .
C18 C17 H17 119.8 . .
C13 C18 C17 120.6(4) . .
C13 C18 H18 119.7 . .
C17 C18 H18 119.7 . .
C24 C19 C20 117.7(3) . .
C24 C19 N2 120.5(3) . .
C20 C19 N2 121.7(3) . .
C21 C20 C19 120.6(4) . .
C21 C20 H20 119.7 . .
C19 C20 H20 119.7 . .
C22 C21 C20 120.5(4) . .
C22 C21 H21 119.8 . .
C20 C21 H21 119.8 . .
C23 C22 C21 119.7(4) . .
C23 C22 H22 120.1 . .
C21 C22 H22 120.1 . .
C22 C23 C24 119.9(4) . .
C22 C23 H23 120.0 . .
C24 C23 H23 120.0 . .
C23 C24 C19 121.5(4) . .
C23 C24 H24 119.3 . .
C19 C24 H24 119.3 . .
P2 C25 Si3 106.79(18) . .
P2 C25 H25A 110.4 . .
Si3 C25 H25A 110.4 . .
P2 C25 H25B 110.4 . .
Si3 C25 H25B 110.4 . .
H25A C25 H25B 108.6 . .
P2 C26 Si4 110.92(18) . .
P2 C26 H26A 109.5 . .
Si4 C26 H26A 109.5 . .
P2 C26 H26B 109.5 . .
Si4 C26 H26B 109.5 . .
H26A C26 H26B 108.0 . .
C32A C31A C36A 120.0 . .
C32A C31A N3 120.7(4) . .
C36A C31A N3 119.3(4) . .
C33A C32A C31A 120.0 . .
C33A C32A H32A 120.0 . .
C31A C32A H32A 120.0 . .
C32A C33A C34A 120.0 . .
C32A C33A H33A 120.0 . .
C34A C33A H33A 120.0 . .
C35A C34A C33A 120.0 . .
C35A C34A H34A 120.0 . .
C33A C34A H34A 120.0 . .
C34A C35A C36A 120.0 . .
C34A C35A H35A 120.0 . .
C36A C35A H35A 120.0 . .
C35A C36A C31A 120.0 . .
C35A C36A H36A 120.0 . .
C31A C36A H36A 120.0 . .
C42 C37 C38 119.7(3) . .
C42 C37 P2 119.5(3) . .
C38 C37 P2 120.8(3) . .
C37 C38 C39 120.3(4) . .
C37 C38 H38 119.9 . .
C39 C38 H38 119.9 . .
C40 C39 C38 119.6(4) . .
C40 C39 H39 120.2 . .
C38 C39 H39 120.2 . .
C41 C40 C39 120.2(4) . .
C41 C40 H40 119.9 . .
C39 C40 H40 119.9 . .
C40 C41 C42 120.4(4) . .
C40 C41 H41 119.8 . .
C42 C41 H41 119.8 . .
C37 C42 C41 119.8(4) . .
C37 C42 H42 120.1 . .
C41 C42 H42 120.1 . .
C48 C43 C44 117.7(4) . .
C48 C43 N4 119.6(3) . .
C44 C43 N4 122.7(3) . .
C45 C44 C43 120.3(4) . .
C45 C44 H44 119.8 . .
C43 C44 H44 119.8 . .
C46 C45 C44 121.5(5) . .
C46 C45 H45 119.2 . .
C44 C45 H45 119.2 . .
C45 C46 C47 118.9(4) . .
C45 C46 H46 120.6 . .
C47 C46 H46 120.6 . .
C46 C47 C48 120.3(5) . .
C46 C47 H47 119.8 . .
C48 C47 H47 119.8 . .
C43 C48 C47 121.2(4) . .
C43 C48 H48 119.4 . .
C47 C48 H48 119.4 . .
C8B C7B C12B 120.0 . .
C7B C8B C9B 120.0 . .
C7B C8B H8B 120.0 . .
C9B C8B H8B 120.0 . .
C10B C9B C8B 120.0 . .
C10B C9B H9B 120.0 . .
C8B C9B H9B 120.0 . .
C11B C10B C9B 120.0 . .
C11B C10B H10B 120.0 . .
C9B C10B H10B 120.0 . .
C10B C11B C12B 120.0 . .
C10B C11B H11B 120.0 . .
C12B C11B H11B 120.0 . .
C11B C12B C7B 120.0 . .
C11B C12B H12B 120.0 . .
C7B C12B H12B 120.0 . .
C32B C31B C36B 120.0 . .
C33B C32B C31B 120.0 . .
C33B C32B H32B 120.0 . .
C31B C32B H32B 120.0 . .
C34B C33B C32B 120.0 . .
C34B C33B H33B 120.0 . .
C32B C33B H33B 120.0 . .
C33B C34B C35B 120.0 . .
C33B C34B H34B 120.0 . .
C35B C34B H34B 120.0 . .
C36B C35B C34B 120.0 . .
C36B C35B H35B 120.0 . .
C34B C35B H35B 120.0 . .
C35B C36B C31B 120.0 . .
C35B C36B H36B 120.0 . .
C31B C36B H36B 120.0 . .

loop_
_geom_bond_atom_site_label_1
_geom_bond_atom_site_label_2
_geom_bond_distance
_geom_bond_site_symmetry_2
Ta1 N1 2.083(3) .
Ta1 N2 2.094(3) .
Ta1 P1 2.5621(8) .
Ta1 Ta1 2.5675(3) 2_566
Ta1 H1 1.88(4) .
Ta1 H2 1.88(4) .
Ta2 N3 2.076(3) .
Ta2 N4 2.102(3) .
Ta2 Ta2 2.5657(3) 2_657
Ta2 P2 2.5804(9) .
Ta2 H3 1.93(5) .
Ta2 H4 1.82(5) .
P1 C2 1.808(4) .
P1 C1 1.816(3) .
P1 C13 1.826(4) .
P2 C25 1.813(4) .
P2 C37 1.823(3) .
P2 C26 1.826(3) .
Si1 N1 1.737(3) .
Si1 C4 1.861(4) .
Si1 C3 1.867(4) .
Si1 C1 1.888(4) .
Si2 N2 1.732(3) .
Si2 C6 1.855(4) .
Si2 C5 1.867(4) .
Si2 C2 1.892(4) .
Si3 N3 1.750(3) .
Si3 C28 1.857(5) .
Si3 C27 1.858(5) .
Si3 C25 1.890(4) .
Si4 N4 1.729(3) .
Si4 C30 1.861(4) .
Si4 C29 1.867(4) .
Si4 C26 1.882(4) .
N1 C7A 1.474(4) .
N2 C19 1.426(4) .
N3 C31A 1.431(5) .
N4 C43 1.425(4) .
C1 H1A 0.9900 .
C1 H1B 0.9900 .
C2 H2A 0.9900 .
C2 H2B 0.9900 .
C3 H3A 0.9800 .
C3 H3B 0.9800 .
C3 H3C 0.9800 .
C4 H4A 0.9800 .
C4 H4B 0.9800 .
C4 H4C 0.9800 .
C5 H5A 0.9800 .
C5 H5B 0.9800 .
C5 H5C 0.9800 .
C6 H6A 0.9800 .
C6 H6B 0.9800 .
C6 H6C 0.9800 .
C7A C8A 1.3900 .
C7A C12A 1.3900 .
C8A C9A 1.3900 .
C8A H8A 0.9500 .
C9A C10A 1.3900 .
C9A H9A 0.9500 .
C10A C11A 1.3900 .
C10A H10A 0.9500 .
C11A C12A 1.3900 .
C11A H11A 0.9500 .
C12A H12A 0.9500 .
C13 C14 1.377(6) .
C13 C18 1.391(6) .
C14 C15 1.406(7) .
C14 H14 0.9500 .
C15 C16 1.372(9) .
C15 H15 0.9500 .
C16 C17 1.364(8) .
C16 H16 0.9500 .
C17 C18 1.392(6) .
C17 H17 0.9500 .
C18 H18 0.9500 .
C19 C24 1.391(5) .
C19 C20 1.395(5) .
C20 C21 1.391(5) .
C20 H20 0.9500 .
C21 C22 1.382(6) .
C21 H21 0.9500 .
C22 C23 1.370(6) .
C22 H22 0.9500 .
C23 C24 1.389(5) .
C23 H23 0.9500 .
C24 H24 0.9500 .
C25 H25A 0.9900 .
C25 H25B 0.9900 .
C26 H26A 0.9900 .
C26 H26B 0.9900 .
C27 H27A 0.9800 .
C27 H27B 0.9800 .
C27 H27C 0.9800 .
C28 H28A 0.9800 .
C28 H28B 0.9800 .
C28 H28C 0.9800 .
C29 H29A 0.9800 .
C29 H29B 0.9800 .
C29 H29C 0.9800 .
C30 H30A 0.9800 .
C30 H30B 0.9800 .
C30 H30C 0.9800 .
C31A C32A 1.3900 .
C31A C36A 1.3900 .
C32A C33A 1.3900 .
C32A H32A 0.9500 .
C33A C34A 1.3900 .
C33A H33A 0.9500 .
C34A C35A 1.3900 .
C34A H34A 0.9500 .
C35A C36A 1.3900 .
C35A H35A 0.9500 .
C36A H36A 0.9500 .
C37 C42 1.388(5) .
C37 C38 1.391(5) .
C38 C39 1.397(6) .
C38 H38 0.9500 .
C39 C40 1.382(7) .
C39 H39 0.9500 .
C40 C41 1.382(7) .
C40 H40 0.9500 .
C41 C42 1.392(6) .
C41 H41 0.9500 .
C42 H42 0.9500 .
C43 C48 1.388(5) .
C43 C44 1.393(6) .
C44 C45 1.390(6) .
C44 H44 0.9500 .
C45 C46 1.364(8) .
C45 H45 0.9500 .
C46 C47 1.378(8) .
C46 H46 0.9500 .
C47 C48 1.392(6) .
C47 H47 0.9500 .
C48 H48 0.9500 .
C7B C8B 1.3900 .
C7B C12B 1.3900 .
C8B C9B 1.3900 .
C8B H8B 0.9500 .
C9B C10B 1.3900 .
C9B H9B 0.9500 .
C10B C11B 1.3900 .
C10B H10B 0.9500 .
C11B C12B 1.3900 .
C11B H11B 0.9500 .
C12B H12B 0.9500 .
C31B C32B 1.3900 .
C31B C36B 1.3900 .
C32B C33B 1.3900 .
C32B H32B 0.9500 .
C33B C34B 1.3900 .
C33B H33B 0.9500 .
C34B C35B 1.3900 .
C34B H34B 0.9500 .
C35B C36B 1.3900 .
C35B H35B 0.9500 .
C36B H36B 0.9500 .

loop_
_geom_torsion_atom_site_label_1
_geom_torsion_atom_site_label_2
_geom_torsion_atom_site_label_3
_geom_torsion_atom_site_label_4
_geom_torsion
_geom_torsion_site_symmetry_1
N1 Ta1 P1 C2 125.58(14) .
N2 Ta1 P1 C2 11.17(14) .
Ta1 Ta1 P1 C2 -112.09(12) 2_566
N1 Ta1 P1 C1 13.04(15) .
N2 Ta1 P1 C1 -101.37(15) .
Ta1 Ta1 P1 C1 135.37(13) 2_566
N1 Ta1 P1 C13 -112.47(17) .
N2 Ta1 P1 C13 133.12(17) .
Ta1 Ta1 P1 C13 9.86(15) 2_566
N3 Ta2 P2 C25 -4.70(16) .
N4 Ta2 P2 C25 -116.69(16) .
Ta2 Ta2 P2 C25 122.19(13) 2_657
N3 Ta2 P2 C37 -129.41(16) .
N4 Ta2 P2 C37 118.59(16) .
Ta2 Ta2 P2 C37 -2.52(14) 2_657
N3 Ta2 P2 C26 107.10(16) .
N4 Ta2 P2 C26 -4.89(15) .
Ta2 Ta2 P2 C26 -126.01(13) 2_657
C4 Si1 N1 C7A -69.2(3) .
C3 Si1 N1 C7A 54.7(3) .
C1 Si1 N1 C7A 172.9(2) .
C4 Si1 N1 Ta1 88.7(2) .
C3 Si1 N1 Ta1 -147.3(2) .
C1 Si1 N1 Ta1 -29.1(2) .
N2 Ta1 N1 C7A -113.0(3) .
P1 Ta1 N1 C7A 166.4(3) .
Ta1 Ta1 N1 C7A 38.7(3) 2_566
N2 Ta1 N1 Si1 90.61(19) .
P1 Ta1 N1 Si1 10.01(17) .
Ta1 Ta1 N1 Si1 -117.70(16) 2_566
C6 Si2 N2 C19 -77.2(3) .
C5 Si2 N2 C19 45.2(3) .
C2 Si2 N2 C19 160.8(2) .
C6 Si2 N2 Ta1 91.8(2) .
C5 Si2 N2 Ta1 -145.9(2) .
C2 Si2 N2 Ta1 -30.2(2) .
N1 Ta1 N2 C19 100.2(2) .
P1 Ta1 N2 C19 -179.1(2) .
Ta1 Ta1 N2 C19 -51.2(3) 2_566
N1 Ta1 N2 Si2 -68.8(2) .
P1 Ta1 N2 Si2 11.95(16) .
Ta1 Ta1 N2 Si2 139.78(14) 2_566
C28 Si3 N3 C31A -19.5(4) .
C27 Si3 N3 C31A 103.3(4) .
C25 Si3 N3 C31A -136.6(3) .
C28 Si3 N3 Ta2 163.1(2) .
C27 Si3 N3 Ta2 -74.2(2) .
C25 Si3 N3 Ta2 45.9(2) .
N4 Ta2 N3 C31A -121.5(4) .
Ta2 Ta2 N3 C31A 30.2(4) 2_657
P2 Ta2 N3 C31A 158.8(4) .
N4 Ta2 N3 Si3 55.5(2) .
Ta2 Ta2 N3 Si3 -152.73(12) 2_657
P2 Ta2 N3 Si3 -24.20(16) .
C30 Si4 N4 C43 -38.7(3) .
C29 Si4 N4 C43 86.1(3) .
C26 Si4 N4 C43 -155.8(3) .
C30 Si4 N4 Ta2 144.5(2) .
C29 Si4 N4 Ta2 -90.7(3) .
C26 Si4 N4 Ta2 27.4(2) .
N3 Ta2 N4 C43 88.3(3) .
Ta2 Ta2 N4 C43 -64.6(3) 2_657
P2 Ta2 N4 C43 169.2(3) .
N3 Ta2 N4 Si4 -94.8(2) .
Ta2 Ta2 N4 Si4 112.34(18) 2_657
P2 Ta2 N4 Si4 -13.85(18) .
C2 P1 C1 Si1 -142.20(18) .
C13 P1 C1 Si1 102.6(2) .
Ta1 P1 C1 Si1 -30.1(2) .
N1 Si1 C1 P1 36.7(2) .
C4 Si1 C1 P1 -83.5(2) .
C3 Si1 C1 P1 157.5(2) .
C1 P1 C2 Si2 83.5(2) .
C13 P1 C2 Si2 -159.58(18) .
Ta1 P1 C2 Si2 -28.62(18) .
N2 Si2 C2 P1 36.2(2) .
C6 Si2 C2 P1 -82.6(3) .
C5 Si2 C2 P1 158.9(2) .
Si1 N1 C7A C8A -94.9(3) .
Ta1 N1 C7A C8A 106.2(3) .
Si1 N1 C7A C12A 86.7(3) .
Ta1 N1 C7A C12A -72.2(3) .
C12A C7A C8A C9A 0.0 .
N1 C7A C8A C9A -178.5(3) .
C7A C8A C9A C10A 0.0 .
C8A C9A C10A C11A 0.0 .
C9A C10A C11A C12A 0.0 .
C10A C11A C12A C7A 0.0 .
C8A C7A C12A C11A 0.0 .
N1 C7A C12A C11A 178.4(4) .
C2 P1 C13 C14 -108.6(4) .
C1 P1 C13 C14 6.2(4) .
Ta1 P1 C13 C14 130.0(4) .
C2 P1 C13 C18 70.0(3) .
C1 P1 C13 C18 -175.2(3) .
Ta1 P1 C13 C18 -51.4(3) .
C18 C13 C14 C15 0.0(7) .
P1 C13 C14 C15 178.6(4) .
C13 C14 C15 C16 -0.9(9) .
C14 C15 C16 C17 1.1(9) .
C15 C16 C17 C18 -0.4(8) .
C14 C13 C18 C17 0.7(6) .
P1 C13 C18 C17 -177.9(3) .
C16 C17 C18 C13 -0.6(7) .
Si2 N2 C19 C24 115.8(3) .
Ta1 N2 C19 C24 -53.9(4) .
Si2 N2 C19 C20 -67.4(4) .
Ta1 N2 C19 C20 122.9(3) .
C24 C19 C20 C21 1.2(5) .
N2 C19 C20 C21 -175.6(3) .
C19 C20 C21 C22 1.4(6) .
C20 C21 C22 C23 -2.5(7) .
C21 C22 C23 C24 0.9(7) .
C22 C23 C24 C19 1.7(6) .
C20 C19 C24 C23 -2.8(6) .
N2 C19 C24 C23 174.1(4) .
C37 P2 C25 Si3 162.05(18) .
C26 P2 C25 Si3 -85.4(2) .
Ta2 P2 C25 Si3 28.1(2) .
N3 Si3 C25 P2 -44.8(2) .
C28 Si3 C25 P2 -165.0(2) .
C27 Si3 C25 P2 75.1(3) .
C25 P2 C26 Si4 131.6(2) .
C37 P2 C26 Si4 -114.4(2) .
Ta2 P2 C26 Si4 19.3(2) .
N4 Si4 C26 P2 -27.4(2) .
C30 Si4 C26 P2 -145.9(2) .
C29 Si4 C26 P2 95.9(2) .
Si3 N3 C31A C32A -82.6(4) .
Ta2 N3 C31A C32A 94.6(4) .
Si3 N3 C31A C36A 96.1(4) .
Ta2 N3 C31A C36A -86.8(4) .
C36A C31A C32A C33A 0.0 .
N3 C31A C32A C33A 178.6(5) .
C31A C32A C33A C34A 0.0 .
C32A C33A C34A C35A 0.0 .
C33A C34A C35A C36A 0.0 .
C34A C35A C36A C31A 0.0 .
C32A C31A C36A C35A 0.0 .
N3 C31A C36A C35A -178.6(5) .
C25 P2 C37 C42 -157.8(3) .
C26 P2 C37 C42 90.2(3) .
Ta2 P2 C37 C42 -34.1(3) .
C25 P2 C37 C38 23.8(4) .
C26 P2 C37 C38 -88.2(3) .
Ta2 P2 C37 C38 147.5(3) .
C42 C37 C38 C39 0.9(6) .
P2 C37 C38 C39 179.3(3) .
C37 C38 C39 C40 0.1(6) .
C38 C39 C40 C41 -1.3(6) .
C39 C40 C41 C42 1.5(7) .
C38 C37 C42 C41 -0.6(6) .
P2 C37 C42 C41 -179.1(3) .
C40 C41 C42 C37 -0.6(6) .
Si4 N4 C43 C48 138.1(3) .
Ta2 N4 C43 C48 -44.7(4) .
Si4 N4 C43 C44 -42.7(5) .
Ta2 N4 C43 C44 134.4(3) .
C48 C43 C44 C45 -0.5(7) .
N4 C43 C44 C45 -179.7(4) .
C43 C44 C45 C46 2.2(8) .
C44 C45 C46 C47 -1.7(9) .
C45 C46 C47 C48 -0.4(8) .
C44 C43 C48 C47 -1.6(6) .
N4 C43 C48 C47 177.6(4) .
C46 C47 C48 C43 2.1(8) .
C12B C7B C8B C9B 0.0 .
C7B C8B C9B C10B 0.0 .
C8B C9B C10B C11B 0.0 .
C9B C10B C11B C12B 0.0 .
C10B C11B C12B C7B 0.0 .
C8B C7B C12B C11B 0.0 .
C36B C31B C32B C33B 0.0 .
C31B C32B C33B C34B 0.0 .
C32B C33B C34B C35B 0.0 .
C33B C34B C35B C36B 0.0 .
C34B C35B C36B C31B 0.0 .
C32B C31B C36B C35B 0.0 .
